data_2216929
loop_
_publ_author_name
'Haiyun Xu'
'Huailing Ma'
'Maotian Xu'
'Wenxian Zhao'
'Baoguo Guo'

_publ_section_title
;
 <i>catena</i>-Poly[[[diaquairon(II)]-\m-pyrazine-2,3-dicarboxylato]
 dihydrate]
;
_journal_coeditor_code BR2063
_journal_issue 1
_journal_name_full 'Acta Crystallographica Section E'
_journal_page_first m104
_journal_page_last m104
_journal_paper_doi 10.1107/S1600536807064501
_journal_volume 64
_journal_year 2008
_chemical_formula_iupac '[Fe (C6 H2 N2 O4) (H2 O)2], 2H2 O'
_chemical_formula_moiety 'C6 H6 Fe N2 O6,2(H2 O)'
_chemical_formula_sum 'C6 H10 Fe N2 O8'
_chemical_formula_weight 294.01
_chemical_name_systematic
;
catena-Poly[[[diaquairon(II)]-\m-pyrazine-2,3-dicarboxylato] dihydrate]
;
_space_group_IT_number 15
_symmetry_cell_setting monoclinic
_symmetry_space_group_name_Hall '-C 2yc'
_symmetry_space_group_name_H-M 'C 1 2/c 1'
_atom_sites_solution_hydrogens geom
_atom_sites_solution_primary direct
_atom_sites_solution_secondary difmap
_audit_creation_method SHELXL-97
_cell_angle_alpha 90.00
_cell_angle_beta 110.7590(10)
_cell_angle_gamma 90.00
_cell_formula_units_Z 4
_cell_length_a 12.5650(2)
_cell_length_b 7.51580(10)
_cell_length_c 11.8314(2)
_cell_measurement_reflns_used 3554
_cell_measurement_temperature 298(2)
_cell_measurement_theta_max 28.24
_cell_measurement_theta_min 3.33
_cell_volume 1044.77(3)
_computing_cell_refinement 'SMART (Siemens, 1996)'
_computing_data_collection 'SMART (Siemens, 1996)'
_computing_data_reduction 'SAINT (Siemens, 1996)'
_computing_molecular_graphics 'SHELXTL (Sheldrick, 1997b)'
_computing_publication_material 'SHELXTL (Sheldrick, 1997b)'
_computing_structure_refinement 'SHELXL97 (Sheldrick, 1997a)'
_computing_structure_solution 'SHELXS97 (Sheldrick, 1997a)'
_diffrn_ambient_temperature 298(2)
_diffrn_measured_fraction_theta_full 0.999
_diffrn_measured_fraction_theta_max 0.999
_diffrn_measurement_device_type 'CCD area-detector'
_diffrn_measurement_method '\f and \w scans'
_diffrn_radiation_monochromator graphite
_diffrn_radiation_source 'fine-focus sealed tube'
_diffrn_radiation_type MoK\a
_diffrn_radiation_wavelength 0.71073
_diffrn_reflns_av_R_equivalents 0.0190
_diffrn_reflns_av_sigmaI/netI 0.0184
_diffrn_reflns_limit_h_max 16
_diffrn_reflns_limit_h_min -12
_diffrn_reflns_limit_k_max 10
_diffrn_reflns_limit_k_min -10
_diffrn_reflns_limit_l_max 15
_diffrn_reflns_limit_l_min -15
_diffrn_reflns_number 5477
_diffrn_reflns_theta_full 28.26
_diffrn_reflns_theta_max 28.26
_diffrn_reflns_theta_min 3.22
_exptl_absorpt_coefficient_mu 1.480
_exptl_absorpt_correction_T_max 0.7766
_exptl_absorpt_correction_T_min 0.7272
_exptl_absorpt_correction_type multi-scan
_exptl_absorpt_process_details '(SADABS; Sheldrick, 1996)'
_exptl_crystal_colour red
_exptl_crystal_density_diffrn 1.869
_exptl_crystal_density_method 'not measured'
_exptl_crystal_description block
_exptl_crystal_F_000 600
_exptl_crystal_size_max 0.23
_exptl_crystal_size_mid 0.20
_exptl_crystal_size_min 0.18
_refine_diff_density_max 0.587
_refine_diff_density_min -0.698
_refine_ls_extinction_coef 0.028(2)
_refine_ls_extinction_expression Fc^*^=kFc[1+0.001xFc^2^\l^3^/sin(2\q)]^-1/4^
_refine_ls_extinction_method SHELXL
_refine_ls_goodness_of_fit_ref 1.035
_refine_ls_hydrogen_treatment constr
_refine_ls_matrix_type full
_refine_ls_number_parameters 80
_refine_ls_number_reflns 1291
_refine_ls_number_restraints 0
_refine_ls_restrained_S_all 1.052
_refine_ls_R_factor_all 0.0306
_refine_ls_R_factor_gt 0.0293
_refine_ls_shift/su_max 0.000
_refine_ls_shift/su_mean 0.000
_refine_ls_structure_factor_coef Fsqd
_refine_ls_weighting_details 'calc w=1/[\s^2^(Fo^2^)+(0.0523P)^2^+1.9364P] where P=(Fo^2^+2Fc^2^)/3'
_refine_ls_weighting_scheme calc
_refine_ls_wR_factor_gt 0.0870
_refine_ls_wR_factor_ref 0.0883
_reflns_number_gt 1219
_reflns_number_total 1291
_reflns_threshold_expression I>2\s(I)
_cod_data_source_file br2063.cif
_cod_data_source_block I
_cod_depositor_comments
;
The following automatic conversions were performed:
'_symmetry_cell_setting' value 'Monoclinic' changed to 'monoclinic'
according to '/home/saulius/struct/CIF-dictionaries/cif_core.dic'
dictionary named 'cif_core.dic' version 2.4.1 from 2010-06-29.

Automatic conversion script
Id: cif_fix_enum 1527 2010-12-29 10:47:43Z saulius 

The following automatic conversions were performed:

'_symmetry_cell_setting' value 'Monoclinic' changed to 'monoclinic'
according to /home/saulius/struct/CIF-dictionaries/cif_core.dic
dictionary named 'cif_core.dic' version 2.4.1 from 2010-06-29.

Automatic conversion script
Id: cif_fix_values 1715 2011-07-08 13:25:40Z adriana 
;
_cod_original_sg_symbol_H-M 'C 2/c'
_cod_database_code 2216929
_cod_database_fobs_code 2216929

loop_
_symmetry_equiv_pos_as_xyz
'x, y, z'
'-x, y, -z+1/2'
'x+1/2, y+1/2, z'
'-x+1/2, y+1/2, -z+1/2'
'-x, -y, -z'
'x, -y, z-1/2'
'-x+1/2, -y+1/2, -z'
'x+1/2, -y+1/2, z-1/2'

loop_
_atom_site_type_symbol
_atom_site_label
_atom_site_fract_x
_atom_site_fract_y
_atom_site_fract_z
_atom_site_U_iso_or_equiv
_atom_site_adp_type
_atom_site_calc_flag
_atom_site_refinement_flags
_atom_site_occupancy
Fe Fe1 0.2500 0.2500 0.5000 0.01865(18) Uani d SU 1
C C1 0.08321(16) -0.0176(3) 0.38935(17) 0.0225(4) Uani d . 1
C C2 0.04250(15) 0.1436(3) 0.30732(16) 0.0202(4) Uani d . 1
C C3 0.04814(18) 0.4486(3) 0.30161(19) 0.0289(5) Uani d . 1
H H3 0.0840 0.5557 0.3320 0.035 Uiso calc R 1
N N1 0.09020(14) 0.2975(2) 0.35810(15) 0.0228(3) Uani d U 1
O O1 0.18127(13) -0.0012(2) 0.47077(14) 0.0283(3) Uani d U 1
O O2 0.01979(14) -0.1458(2) 0.37732(17) 0.0378(4) Uani d . 1
O O3 0.32048(15) 0.2010(3) 0.36718(16) 0.0387(4) Uani d U 1
H H3A 0.3336 0.0941 0.3525 0.046 Uiso d R 1
H H3B 0.3619 0.2805 0.3524 0.046 Uiso d R 1
O O4 0.1817(2) 0.2742(3) 0.14299(19) 0.0509(6) Uani d . 1
H H4A 0.1531 0.1832 0.1004 0.061 Uiso d R 1
H H4B 0.2226 0.3406 0.1168 0.061 Uiso d R 1

loop_
_atom_site_aniso_label
_atom_site_aniso_U_11
_atom_site_aniso_U_22
_atom_site_aniso_U_33
_atom_site_aniso_U_12
_atom_site_aniso_U_13
_atom_site_aniso_U_23
Fe1 0.0141(2) 0.0209(3) 0.0166(2) -0.00144(12) 0.00016(15) -0.00229(12)
C1 0.0209(8) 0.0219(9) 0.0224(8) 0.0007(7) 0.0047(7) 0.0014(7)
C2 0.0158(8) 0.0194(9) 0.0222(9) -0.0005(6) 0.0030(7) 0.0004(7)
C3 0.0279(10) 0.0193(9) 0.0318(11) -0.0031(8) 0.0010(9) -0.0023(8)
N1 0.0181(7) 0.0223(8) 0.0226(8) -0.0007(6) 0.0005(5) -0.0013(6)
O1 0.0244(7) 0.0240(6) 0.0276(7) -0.0012(5) -0.0018(6) 0.0040(5)
O2 0.0301(8) 0.0273(8) 0.0484(10) -0.0073(6) 0.0047(7) 0.0081(7)
O3 0.0317(9) 0.0544(11) 0.0337(9) -0.0109(8) 0.0160(7) -0.0108(8)
O4 0.0651(14) 0.0589(13) 0.0310(9) -0.0257(10) 0.0200(10) -0.0104(8)

loop_
_atom_type_symbol
_atom_type_description
_atom_type_scat_dispersion_real
_atom_type_scat_dispersion_imag
_atom_type_scat_source
C C 0.0033 0.0016 'International Tables Vol C Tables 4.2.6.8 and 6.1.1.4'
H H 0.0000 0.0000 'International Tables Vol C Tables 4.2.6.8 and 6.1.1.4'
N N 0.0061 0.0033 'International Tables Vol C Tables 4.2.6.8 and 6.1.1.4'
O O 0.0106 0.0060 'International Tables Vol C Tables 4.2.6.8 and 6.1.1.4'
Fe Fe 0.3463 0.8444 'International Tables Vol C Tables 4.2.6.8 and 6.1.1.4'

loop_
_geom_angle_atom_site_label_1
_geom_angle_atom_site_label_2
_geom_angle_atom_site_label_3
_geom_angle_site_symmetry_1
_geom_angle_site_symmetry_3
_geom_angle
O1 Fe1 O1 7_556 . 180.0
O1 Fe1 O3 7_556 . 91.35(7)
O1 Fe1 O3 . . 88.65(7)
O1 Fe1 O3 7_556 7_556 88.65(7)
O1 Fe1 O3 . 7_556 91.35(7)
O3 Fe1 O3 . 7_556 180.0000(10)
O1 Fe1 N1 7_556 7_556 78.46(6)
O1 Fe1 N1 . 7_556 101.54(6)
O3 Fe1 N1 . 7_556 91.76(7)
O3 Fe1 N1 7_556 7_556 88.24(7)
O1 Fe1 N1 7_556 . 101.54(6)
O1 Fe1 N1 . . 78.46(6)
O3 Fe1 N1 . . 88.24(7)
O3 Fe1 N1 7_556 . 91.76(7)
N1 Fe1 N1 7_556 . 180.0
O2 C1 O1 . . 125.39(19)
O2 C1 C2 . . 119.56(17)
O1 C1 C2 . . 114.93(16)
N1 C2 C2 . 2 120.03(11)
N1 C2 C1 . . 113.86(16)
C2 C2 C1 2 . 125.94(10)
N1 C3 C3 . 2 120.82(11)
N1 C3 H3 . . 119.6
C3 C3 H3 2 . 119.6
C3 N1 C2 . . 118.46(17)
C3 N1 Fe1 . . 129.20(14)
C2 N1 Fe1 . . 110.65(13)
C1 O1 Fe1 . . 116.94(13)
Fe1 O3 H3A . . 118.9
Fe1 O3 H3B . . 118.9
H3A O3 H3B . . 116.4
H4A O4 H4B . . 116.0

loop_
_geom_bond_atom_site_label_1
_geom_bond_atom_site_label_2
_geom_bond_site_symmetry_2
_geom_bond_distance
Fe1 O1 7_556 2.0539(15)
Fe1 O1 . 2.0539(15)
Fe1 O3 . 2.0919(17)
Fe1 O3 7_556 2.0919(17)
Fe1 N1 7_556 2.1420(17)
Fe1 N1 . 2.1420(17)
C1 O2 . 1.226(3)
C1 O1 . 1.273(2)
C1 C2 . 1.523(3)
C2 N1 . 1.343(3)
C2 C2 2 1.398(3)
C3 N1 . 1.329(3)
C3 C3 2 1.381(4)
C3 H3 . 0.9300
O3 H3A . 0.8500
O3 H3B . 0.8500
O4 H4A . 0.8500
O4 H4B . 0.8501

loop_
_geom_hbond_atom_site_label_D
_geom_hbond_atom_site_label_H
_geom_hbond_atom_site_label_A
_geom_hbond_site_symmetry_A
_geom_hbond_distance_DH
_geom_hbond_distance_HA
_geom_hbond_distance_DA
_geom_hbond_angle_DHA
O4 H4A O1 6 0.85 2.17 2.890(3) 141.7
O4 H4A O2 6 0.85 2.59 3.227(3) 132.5
O4 H4B O1 4 0.85 2.20 3.045(3) 173.6
O3 H3A O4 4_545 0.85 2.41 3.210(3) 156.1
O3 H3B O2 3 0.85 1.98 2.720(2) 145.2
C3 H3 O2 1_565 0.93 2.51 3.232(3) 135.2
